data_7226000
loop_
_publ_author_name
'Derakhshandeh, Parviz Gohari'
'Soleimannejad, Janet'
'Janczak, Jan'
'Kaczmarek, Anna M.'
'Van Hecke, Kristof'
'Van Deun, Rik'

_publ_section_title
;
 Mechanochemically synthesized crystalline luminescent 2D coordination
 polymers of La3+and Ce3+, doped with Sm3+, Eu3+, Tb3+, and Dy3+:
 synthesis, crystal structures and luminescence
;
_journal_issue 35
_journal_name_full CrystEngComm
_journal_page_first 6738
_journal_paper_doi 10.1039/C6CE01166G
_journal_volume 18
_journal_year 2016
_chemical_formula_moiety 'C12 H11 La N4 O11'
_chemical_formula_sum 'C12 H11 La N4 O11'
_chemical_formula_weight 526.16
_chemical_name_systematic
; 
 ? 
;
_space_group_IT_number 61
_symmetry_cell_setting orthorhombic
_symmetry_space_group_name_Hall '-P 2ac 2ab'
_symmetry_space_group_name_H-M 'P b c a'
_atom_sites_solution_hydrogens geom
_atom_sites_solution_primary direct
_atom_sites_solution_secondary difmap
_audit_creation_method SHELXL-97
_audit_update_record
;
2014-12-23 deposited with the CCDC.
2016-07-19 downloaded from the CCDC.
;
_cell_angle_alpha 90.00
_cell_angle_beta 90.00
_cell_angle_gamma 90.00
_cell_formula_units_Z 8
_cell_length_a 7.9559(5)
_cell_length_b 14.7492(8)
_cell_length_c 27.8802(18)
_cell_measurement_reflns_used 3539
_cell_measurement_temperature 295(2)
_cell_measurement_theta_max 28.80
_cell_measurement_theta_min 2.93
_cell_volume 3271.6(3)
_computing_cell_refinement
;
Oxford Diffraction Poland (2009). CrysAlis Red,
Version 1.171.33.42
;
_computing_data_collection
;
Oxford Diffraction Poland (2009). CrysAlis CCD,
Version 1.171.33.42
;
_computing_data_reduction
;
Oxford Diffraction Poland (2009). CrysAlis Red,
Version 1.171.33.42
;
_computing_molecular_graphics
;
Brandenburg & Putz (2006). Diamond 3.0. Crystal and Molecular
Structure Visualisation, University of Bonn, Germany
;
_computing_publication_material 'SHELXL-97 (Sheldrick, 1997)'
_computing_structure_refinement 'SHELXL-97 (Sheldrick, 1997)'
_computing_structure_solution 'SHELXS-97 (Sheldrick, 1990)'
_diffrn_ambient_temperature 295(2)
_diffrn_detector_area_resol_mean '1024x1024 with blocks 2x2'
_diffrn_measured_fraction_theta_full 0.992
_diffrn_measured_fraction_theta_max 0.957
_diffrn_measurement_device_type 'KUMA KM-4 with CCD detector'
_diffrn_measurement_method \w-scan
_diffrn_radiation_monochromator graphite
_diffrn_radiation_source 'fine-focus sealed tube'
_diffrn_radiation_type MoK\a
_diffrn_radiation_wavelength 0.71073
_diffrn_reflns_av_R_equivalents 0.0561
_diffrn_reflns_av_sigmaI/netI 0.0397
_diffrn_reflns_limit_h_max 10
_diffrn_reflns_limit_h_min -11
_diffrn_reflns_limit_k_max 20
_diffrn_reflns_limit_k_min -12
_diffrn_reflns_limit_l_max 38
_diffrn_reflns_limit_l_min -36
_diffrn_reflns_number 42639
_diffrn_reflns_theta_full 29.20
_diffrn_reflns_theta_max 29.79
_diffrn_reflns_theta_min 2.92
_exptl_absorpt_coefficient_mu 2.685
_exptl_absorpt_correction_T_max 0.7466
_exptl_absorpt_correction_T_min 0.5988
_exptl_absorpt_correction_type numerical
_exptl_absorpt_process_details
;
Oxford Diffraction Poland (2009). CrysAlis Red,
Version 1.171.33.42
;
_exptl_crystal_colour colourless
_exptl_crystal_density_diffrn 2.136
_exptl_crystal_density_meas 2.13
_exptl_crystal_density_method floatation
_exptl_crystal_description parallepiped
_exptl_crystal_F_000 2048
_exptl_crystal_size_max 0.22
_exptl_crystal_size_mid 0.15
_exptl_crystal_size_min 0.12
_refine_diff_density_max 0.728
_refine_diff_density_min -0.826
_refine_diff_density_rms 0.123
_refine_ls_extinction_method none
_refine_ls_goodness_of_fit_ref 1.010
_refine_ls_hydrogen_treatment mixed
_refine_ls_matrix_type full
_refine_ls_number_parameters 274
_refine_ls_number_reflns 4478
_refine_ls_number_restraints 7
_refine_ls_restrained_S_all 1.009
_refine_ls_R_factor_all 0.0579
_refine_ls_R_factor_gt 0.0310
_refine_ls_shift/su_max 0.002
_refine_ls_shift/su_mean 0.000
_refine_ls_structure_factor_coef Fsqd
_refine_ls_weighting_details 'calc w=1/[\s^2^(Fo^2^)+(0.0145P)^2^+4.3163P] where P=(Fo^2^+2Fc^2^)/3'
_refine_ls_weighting_scheme calc
_refine_ls_wR_factor_gt 0.0446
_refine_ls_wR_factor_ref 0.0499
_reflns_number_gt 3371
_reflns_number_total 4478
_reflns_threshold_expression I>2\s(I)
_cod_data_source_file c6ce01166g2.cif
_cod_data_source_block ir1
_cod_depositor_comments 'Adding full bibliography for 7225999--7226000.cif.'
_cod_database_code 7226000

loop_
_symmetry_equiv_pos_as_xyz
'x, y, z'
'-x+1/2, -y, z+1/2'
'-x, y+1/2, -z+1/2'
'x+1/2, -y+1/2, -z'
'-x, -y, -z'
'x-1/2, y, -z-1/2'
'x, -y-1/2, z-1/2'
'-x-1/2, y-1/2, z'

loop_
_atom_site_label
_atom_site_type_symbol
_atom_site_fract_x
_atom_site_fract_y
_atom_site_fract_z
_atom_site_U_iso_or_equiv
_atom_site_adp_type
_atom_site_occupancy
_atom_site_symmetry_multiplicity
_atom_site_calc_flag
_atom_site_refinement_flags
La La 0.016034(17) 0.888168(10) 0.128703(5) 0.01357(5) Uani 1 1 d .
O5 O 0.3323(3) 0.88236(19) 0.12875(8) 0.0364(6) Uani 1 1 d D
H51 H 0.380(4) 0.885(3) 0.1548(7) 0.055 Uiso 1 1 d D
H52 H 0.395(4) 0.884(3) 0.1055(9) 0.055 Uiso 1 1 d D
O6 O 0.0910(3) 0.72517(14) 0.11126(9) 0.0301(5) Uani 1 1 d D
H61 H 0.157(4) 0.701(2) 0.0929(11) 0.045 Uiso 1 1 d D
H62 H 0.037(4) 0.6840(17) 0.1235(12) 0.045 Uiso 1 1 d D
O7 O -0.2197(3) 0.77705(15) 0.15727(8) 0.0270(5) Uani 1 1 d D
H71 H -0.301(3) 0.805(2) 0.1680(12) 0.040 Uiso 1 1 d D
H72 H -0.204(5) 0.7379(18) 0.1776(9) 0.040 Uiso 1 1 d D
N1 N 0.1086(3) 1.02246(16) 0.19566(8) 0.0213(5) Uani 1 1 d .
C2 C 0.1108(4) 0.99511(18) 0.24147(9) 0.0166(6) Uani 1 1 d .
C3 C 0.1438(4) 1.0560(2) 0.27843(10) 0.0187(6) Uani 1 1 d .
N4 N 0.1675(4) 1.14468(16) 0.26924(9) 0.0265(6) Uani 1 1 d .
C5 C 0.1618(5) 1.1713(2) 0.22380(11) 0.0342(8) Uani 1 1 d .
H5 H 0.1764 1.2324 0.2166 0.041 Uiso 1 1 calc R
C6 C 0.1347(4) 1.1103(2) 0.18695(11) 0.0318(7) Uani 1 1 d .
H6 H 0.1347 1.1310 0.1554 0.038 Uiso 1 1 calc R
C7 C 0.0674(3) 0.89605(19) 0.24954(10) 0.0181(6) Uani 1 1 d .
O1 O 0.0272(3) 0.87229(13) 0.29070(7) 0.0256(5) Uani 1 1 d .
O2 O 0.0732(3) 0.84631(13) 0.21320(7) 0.0258(5) Uani 1 1 d .
C8 C 0.1661(4) 1.03122(18) 0.33025(10) 0.0176(6) Uani 1 1 d .
O3 O 0.2788(3) 0.97725(14) 0.34087(8) 0.0281(5) Uani 1 1 d .
O4 O 0.0742(3) 1.07209(14) 0.36020(7) 0.0289(5) Uani 1 1 d .
N11 N 0.1529(3) 0.89110(16) 0.03339(8) 0.0173(5) Uani 1 1 d .
C12 C 0.1986(3) 0.97408(18) 0.01892(9) 0.0144(6) Uani 1 1 d .
C13 C 0.2700(3) 0.98912(19) -0.02588(10) 0.0167(6) Uani 1 1 d .
N14 N 0.2931(3) 0.91705(17) -0.05429(9) 0.0212(6) Uani 1 1 d D
H14 H 0.334(4) 0.927(2) -0.0828(5) 0.025 Uiso 1 1 d D
C15 C 0.2452(4) 0.8338(2) -0.04128(11) 0.0264(7) Uani 1 1 d .
H15 H 0.2598 0.7848 -0.0619 0.032 Uiso 1 1 calc R
C16 C 0.1744(4) 0.8222(2) 0.00289(11) 0.0247(7) Uani 1 1 d .
H16 H 0.1400 0.7645 0.0120 0.030 Uiso 1 1 calc R
C17 C 0.1712(4) 1.05087(19) 0.05431(10) 0.0180(6) Uani 1 1 d .
O11 O 0.2435(3) 1.12319(14) 0.04600(8) 0.0338(6) Uani 1 1 d .
O12 O 0.0738(3) 1.03358(13) 0.08861(7) 0.0237(5) Uani 1 1 d .
C18 C 0.3197(4) 1.08090(19) -0.04740(10) 0.0177(6) Uani 1 1 d .
O13 O 0.4695(3) 1.09941(16) -0.04782(8) 0.0349(5) Uani 1 1 d .
O14 O 0.1992(2) 1.12446(13) -0.06424(7) 0.0216(4) Uani 1 1 d .

loop_
_atom_site_aniso_label
_atom_site_aniso_U_11
_atom_site_aniso_U_22
_atom_site_aniso_U_33
_atom_site_aniso_U_23
_atom_site_aniso_U_13
_atom_site_aniso_U_12
La 0.01692(8) 0.01286(7) 0.01091(7) -0.00029(6) 0.00024(6) -0.00018(7)
O5 0.0197(11) 0.0659(17) 0.0236(12) 0.0029(15) -0.0018(10) -0.0046(12)
O6 0.0341(14) 0.0169(11) 0.0394(14) -0.0026(10) 0.0155(10) 0.0016(10)
O7 0.0295(13) 0.0222(12) 0.0292(13) 0.0098(10) 0.0042(10) 0.0054(10)
N1 0.0358(15) 0.0177(12) 0.0106(12) -0.0005(10) 0.0001(10) -0.0042(11)
C2 0.0206(15) 0.0168(14) 0.0123(14) 0.0003(11) 0.0014(11) 0.0009(11)
C3 0.0212(15) 0.0187(14) 0.0162(14) -0.0016(12) -0.0019(11) -0.0003(12)
N4 0.0432(17) 0.0154(12) 0.0210(13) -0.0013(10) -0.0049(12) -0.0016(12)
C5 0.060(2) 0.0182(16) 0.0249(17) -0.0002(14) -0.0043(16) -0.0074(16)
C6 0.053(2) 0.0258(16) 0.0166(15) 0.0045(14) -0.0032(13) -0.0096(17)
C7 0.0184(13) 0.0197(14) 0.0160(13) -0.0002(13) -0.0032(10) 0.0016(12)
O1 0.0346(12) 0.0245(11) 0.0176(10) 0.0011(8) 0.0040(9) -0.0052(9)
O2 0.0444(13) 0.0176(10) 0.0156(10) -0.0021(9) -0.0031(9) 0.0003(10)
C8 0.0235(16) 0.0123(13) 0.0169(14) -0.0015(11) -0.0047(11) -0.0020(12)
O3 0.0313(13) 0.0219(11) 0.0311(12) 0.0004(10) -0.0101(10) 0.0091(10)
O4 0.0443(14) 0.0274(12) 0.0151(11) -0.0021(9) -0.0008(9) 0.0134(10)
N11 0.0194(12) 0.0150(11) 0.0176(12) 0.0014(10) -0.0002(9) 0.0011(10)
C12 0.0166(14) 0.0143(13) 0.0123(13) -0.0001(11) -0.0028(10) 0.0017(11)
C13 0.0175(14) 0.0160(14) 0.0167(15) 0.0014(11) -0.0031(11) 0.0021(11)
N14 0.0279(15) 0.0218(13) 0.0139(12) 0.0015(11) 0.0038(10) 0.0058(11)
C15 0.0377(19) 0.0201(15) 0.0215(16) -0.0029(13) 0.0054(13) 0.0056(15)
C16 0.0341(18) 0.0149(15) 0.0251(16) 0.0009(13) 0.0009(13) 0.0016(13)
C17 0.0269(16) 0.0155(14) 0.0116(13) 0.0013(11) -0.0030(11) -0.0003(12)
O11 0.0560(15) 0.0194(12) 0.0261(12) -0.0029(10) 0.0042(11) -0.0184(11)
O12 0.0362(13) 0.0187(11) 0.0162(10) -0.0025(8) 0.0084(9) -0.0019(9)
C18 0.0194(15) 0.0209(14) 0.0130(14) 0.0046(11) 0.0032(11) -0.0020(12)
O13 0.0203(12) 0.0424(14) 0.0420(13) 0.0152(11) -0.0002(10) -0.0069(11)
O14 0.0254(11) 0.0166(10) 0.0229(11) 0.0035(9) -0.0076(8) -0.0003(9)

loop_
_atom_type_symbol
_atom_type_description
_atom_type_scat_dispersion_real
_atom_type_scat_dispersion_imag
_atom_type_scat_source
C C 0.0033 0.0016 'International Tables Vol C Tables 4.2.6.8 and 6.1.1.4'
H H 0.0000 0.0000 'International Tables Vol C Tables 4.2.6.8 and 6.1.1.4'
N N 0.0061 0.0033 'International Tables Vol C Tables 4.2.6.8 and 6.1.1.4'
O O 0.0106 0.0060 'International Tables Vol C Tables 4.2.6.8 and 6.1.1.4'
La La -0.2871 2.4523 'International Tables Vol C Tables 4.2.6.8 and 6.1.1.4'

loop_
_geom_angle_atom_site_label_1
_geom_angle_atom_site_label_2
_geom_angle_atom_site_label_3
_geom_angle
_geom_angle_site_symmetry_1
_geom_angle_site_symmetry_3
O3 La O12 80.44(7) 6_556 .
O3 La O2 86.89(7) 6_556 .
O12 La O2 127.92(7) . .
O3 La O14 76.14(7) 6_556 5_575
O12 La O14 82.29(7) . 5_575
O2 La O14 142.58(7) . 5_575
O3 La O5 141.96(8) 6_556 .
O12 La O5 80.98(8) . .
O2 La O5 78.91(7) . .
O14 La O5 133.25(7) 5_575 .
O3 La O6 139.39(7) 6_556 .
O12 La O6 134.28(7) . .
O2 La O6 84.40(7) . .
O14 La O6 87.26(7) 5_575 .
O5 La O6 74.43(8) . .
O3 La O7 71.24(7) 6_556 .
O12 La O7 144.91(7) . .
O2 La O7 71.69(7) . .
O14 La O7 71.32(7) 5_575 .
O5 La O7 134.05(8) . .
O6 La O7 68.36(7) . .
O3 La N1 66.13(8) 6_556 .
O12 La N1 68.89(7) . .
O2 La N1 59.84(7) . .
O14 La N1 135.25(7) 5_575 .
O5 La N1 76.27(8) . .
O6 La N1 137.30(8) . .
O7 La N1 115.21(7) . .
O3 La N11 127.17(7) 6_556 .
O12 La N11 59.74(6) . .
O2 La N11 144.48(7) . .
O14 La N11 66.04(6) 5_575 .
O5 La N11 67.79(7) . .
O6 La N11 75.32(7) . .
O7 La N11 124.28(7) . .
N1 La N11 120.20(7) . .
La O5 H51 117(3) . .
La O5 H52 128(3) . .
H51 O5 H52 115(4) . .
La O6 H61 134(3) . .
La O6 H62 120(3) . .
H61 O6 H62 106(4) . .
La O7 H71 111(3) . .
La O7 H72 123(3) . .
H71 O7 H72 103(3) . .
C6 N1 C2 117.6(2) . .
C6 N1 La 127.03(19) . .
C2 N1 La 115.03(17) . .
N1 C2 C3 120.9(3) . .
N1 C2 C7 115.4(2) . .
C3 C2 C7 123.6(2) . .
N4 C3 C2 120.8(3) . .
N4 C3 C8 113.8(2) . .
C2 C3 C8 125.3(3) . .
C5 N4 C3 117.7(3) . .
N4 C5 C6 121.5(3) . .
N4 C5 H5 119.3 . .
C6 C5 H5 119.3 . .
N1 C6 C5 121.4(3) . .
N1 C6 H6 119.3 . .
C5 C6 H6 119.3 . .
O1 C7 O2 126.3(3) . .
O1 C7 C2 117.8(2) . .
O2 C7 C2 115.8(2) . .
C7 O2 La 128.08(18) . .
O3 C8 O4 124.7(3) . .
O3 C8 C3 118.3(3) . .
O4 C8 C3 116.9(3) . .
C8 O3 La 170.9(2) . 6_656
C16 N11 C12 118.0(2) . .
C16 N11 La 128.74(19) . .
C12 N11 La 113.30(17) . .
N11 C12 C13 121.8(3) . .
N11 C12 C17 116.6(2) . .
C13 C12 C17 121.6(2) . .
N14 C13 C12 117.5(3) . .
N14 C13 C18 115.8(2) . .
C12 C13 C18 126.7(3) . .
C15 N14 C13 122.0(2) . .
C15 N14 H14 120(2) . .
C13 N14 H14 118(2) . .
N14 C15 C16 118.6(3) . .
N14 C15 H15 120.7 . .
C16 C15 H15 120.7 . .
N11 C16 C15 122.1(3) . .
N11 C16 H16 119.0 . .
C15 C16 H16 119.0 . .
O11 C17 O12 127.3(3) . .
O11 C17 C12 117.1(3) . .
O12 C17 C12 115.6(2) . .
C17 O12 La 129.58(18) . .
O13 C18 O14 129.2(3) . .
O13 C18 C13 116.9(3) . .
O14 C18 C13 113.9(2) . .
C18 O14 La 139.70(18) . 5_575

loop_
_geom_bond_atom_site_label_1
_geom_bond_atom_site_label_2
_geom_bond_distance
_geom_bond_site_symmetry_2
La O3 2.451(2) 6_556
La O12 2.4618(19) .
La O2 2.477(2) .
La O14 2.4891(19) 5_575
La O5 2.518(2) .
La O6 2.524(2) .
La O7 2.615(2) .
La N1 2.820(2) .
La N11 2.872(2) .
O5 H51 0.820(5) .
O5 H52 0.820(5) .
O6 H61 0.820(5) .
O6 H62 0.819(5) .
O7 H71 0.819(5) .
O7 H72 0.819(5) .
N1 C6 1.335(4) .
N1 C2 1.339(3) .
C2 C3 1.392(4) .
C2 C7 1.518(4) .
C3 N4 1.346(4) .
C3 C8 1.501(4) .
N4 C5 1.327(4) .
C5 C6 1.382(4) .
C5 H5 0.9300 .
C6 H6 0.9300 .
C7 O1 1.242(3) .
C7 O2 1.252(3) .
C8 O3 1.235(3) .
C8 O4 1.263(3) .
O3 La 2.451(2) 6_656
N11 C16 1.336(4) .
N11 C12 1.339(3) .
C12 C13 1.390(4) .
C12 C17 1.518(4) .
C13 N14 1.338(4) .
C13 C18 1.533(4) .
N14 C15 1.335(4) .
N14 H14 0.870(5) .
C15 C16 1.365(4) .
C15 H15 0.9300 .
C16 H16 0.9300 .
C17 O11 1.234(3) .
C17 O12 1.257(3) .
C18 O13 1.223(3) .
C18 O14 1.246(3) .
O14 La 2.4891(19) 5_575

loop_
_geom_hbond_atom_site_label_D
_geom_hbond_atom_site_label_H
_geom_hbond_atom_site_label_A
_geom_hbond_distance_DH
_geom_hbond_distance_HA
_geom_hbond_distance_DA
_geom_hbond_angle_DHA
_geom_hbond_site_symmetry_A
O5 H51 O1 0.820(5) 1.928(11) 2.733(3) 167(4) 6_656
O5 H52 O13 0.820(5) 1.950(8) 2.766(3) 173(4) 5_675
O6 H61 O11 0.820(5) 1.907(12) 2.703(3) 163(4) 8_655
O6 H62 O4 0.819(5) 1.926(10) 2.731(3) 167(4) 3_545
O7 H71 O1 0.819(5) 2.049(10) 2.852(3) 167(4) 6_556
O7 H72 N4 0.819(5) 2.042(6) 2.860(3) 177(4) 3_545
N14 H14 O4 0.870(5) 1.749(8) 2.612(3) 171(3) 2_574
